data_4134742
loop_
_publ_author_name
'Gonzalez-Rodriguez, Edgar'
'Abdo, Miguel A.'
'Dos Passos Gomes, Gabriel'
'Ayad, Suliman'
'White, Frankie D.'
'Tsvetkov, Nikolay P.'
'Hanson, Kenneth'
'Alabugin, Igor V.'

_publ_section_title
;
 Twofold \p-Extension of Polyarenes via Double and Triple Radical Alkyne
 <i>peri</i>-Annulations: Radical Cascades Converging on the Same Aromatic
 Core.
;
_journal_name_full 'Journal of the American Chemical Society'
_journal_paper_doi 10.1021/jacs.0c01856
_journal_year 2020
_chemical_formula_moiety '0.04(C30 H20 I2 O2), 0.04(C29 H17 I2 O2), 0.04(C30 H17 I2 O2)'
_chemical_formula_sum 'C H I O'
_chemical_formula_weight 155.92
_space_group_crystal_system triclinic
_space_group_IT_number 2
_space_group_name_Hall '-P 1'
_space_group_name_H-M_alt 'P -1'
_atom_sites_solution_hydrogens geom
_atom_sites_solution_primary dual
_audit_creation_date 2018-02-22
_audit_creation_method
;
Olex2 1.2
(compiled 2017.08.10 svn.r3458 for OlexSys, GUI svn.r5381)
;
_cell_angle_alpha 64.033(3)
_cell_angle_beta 69.797(2)
_cell_angle_gamma 67.014(2)
_cell_formula_units_Z 55
_cell_length_a 14.5262(12)
_cell_length_b 17.6511(16)
_cell_length_c 18.1360(16)
_cell_measurement_reflns_used 9605
_cell_measurement_temperature 273(2)
_cell_volume 3762.4(6)
_computing_cell_refinement 'SAINT V8.38A (?, 2016)'
_computing_data_reduction 'SAINT V8.38A (?, 2016)'
_computing_molecular_graphics 'Olex2 (Dolomanov et al., 2009)'
_computing_publication_material 'Olex2 (Dolomanov et al., 2009)'
_computing_structure_refinement 'ShelXL (Sheldrick, 2015)'
_computing_structure_solution 'ShelXT (Sheldrick, 2015)'
_diffrn_ambient_temperature 273.15
_diffrn_measured_fraction_theta_full 0.999
_diffrn_measured_fraction_theta_max 0.990
_diffrn_measurement_device_type 'Bruker APEX-II CCD'
_diffrn_measurement_method '\f and \w scans'
_diffrn_radiation_type MoK\a
_diffrn_radiation_wavelength 0.71073
_diffrn_reflns_av_R_equivalents 0.1321
_diffrn_reflns_av_unetI/netI 0.0459
_diffrn_reflns_Laue_measured_fraction_full 0.999
_diffrn_reflns_Laue_measured_fraction_max 0.990
_diffrn_reflns_limit_h_max 17
_diffrn_reflns_limit_h_min -17
_diffrn_reflns_limit_k_max 21
_diffrn_reflns_limit_k_min -21
_diffrn_reflns_limit_l_max 21
_diffrn_reflns_limit_l_min -21
_diffrn_reflns_number 284538
_diffrn_reflns_point_group_measured_fraction_full 0.999
_diffrn_reflns_point_group_measured_fraction_max 0.990
_diffrn_reflns_theta_full 25.242
_diffrn_reflns_theta_max 25.498
_diffrn_reflns_theta_min 2.213
_diffrn_standards_number 0
_exptl_absorpt_coefficient_mu 11.365
_exptl_absorpt_correction_T_max 0.7452
_exptl_absorpt_correction_T_min 0.6058
_exptl_absorpt_correction_type multi-scan
_exptl_absorpt_process_details
;
SADABS-2016/2 (Bruker,2016/2) was used for absorption correction.
wR2(int) was 0.1041 before and 0.0738 after correction.
The Ratio of minimum to maximum transmission is 0.8129.
The \l/2 correction factor is Not present.
;
_exptl_crystal_density_diffrn 3.785
_exptl_crystal_F_000 3740
_refine_diff_density_max 1.182
_refine_diff_density_min -0.795
_refine_diff_density_rms 0.104
_refine_ls_extinction_method none
_refine_ls_goodness_of_fit_ref 1.093
_refine_ls_hydrogen_treatment constr
_refine_ls_matrix_type full
_refine_ls_number_parameters 914
_refine_ls_number_reflns 13866
_refine_ls_number_restraints 0
_refine_ls_restrained_S_all 1.093
_refine_ls_R_factor_all 0.1303
_refine_ls_R_factor_gt 0.0681
_refine_ls_shift/su_max 0.001
_refine_ls_shift/su_mean 0.000
_refine_ls_structure_factor_coef Fsqd
_refine_ls_weighting_details 'w=1/[\s^2^(Fo^2^)+(0.0183P)^2^+28.9460P] where P=(Fo^2^+2Fc^2^)/3'
_refine_ls_weighting_scheme calc
_refine_ls_wR_factor_gt 0.1150
_refine_ls_wR_factor_ref 0.1367
_reflns_Friedel_coverage 0.000
_reflns_number_gt 8086
_reflns_number_total 13866
_reflns_threshold_expression 'I > 2\s(I)'
_cod_data_source_file 3d_double_periannulations.cif
_cod_data_source_block try1_roomtemp
_cod_database_code 4134742
_shelx_shelxl_version_number 2017/1
_shelx_space_group_comment
;
The symmetry employed for this shelxl refinement is uniquely defined
by the following loop, which should always be used as a source of
symmetry information in preference to the above space-group names.
They are only intended as comments.
;
_olex2_refinement_description
;
1. Fixed Uiso
 At 1.2 times of:
  All C(H) groups
 At 1.5 times of:
  All C(H,H,H) groups
2.a Aromatic/amide H refined with riding coordinates:
 C00D(H00D), C00R(H00R), C00S(H00S), C00W(H00W), C00Y(H00Y), C010(H010),
 C011(H011), C013(H013), C015(H015), C018(H018), C01A(H01A), C01B(H01B),
 C01G(H01G), C01L(H01L), C01N(H01N), C01O(H01O), C01P(H01P), C01Q(H01Q),
 C01R(H01R), C01S(H01S), C01T(H01T), C01U(H01U), C01W(H01W), C01X(H01X),
 C01Y(H01Y), C022(H022), C023(H023), C024(H024), C027(H027), C028(H028),
 C02A(H02P), C02D(H02Q), C02E(H02R), C02F(H02H), C02G(H02G), C02H(H02I),
 C02J(H02S), C02K(H02K), C02L(H02L), C02M(H02M), C02N(H02T), C02P(H02U)
2.b Idealised Me refined as rotating group:
 C02O(H02J,H02N,H02O), C02Q(H02A,H02B,H02C), C02R(H02D,H02E,H02F), C02S(H02V,
 H02W,H02X)
;
_olex2_submission_special_instructions 'No special instructions were received'

loop_
_space_group_symop_operation_xyz
'x, y, z'
'-x, -y, -z'

loop_
_atom_site_label
_atom_site_type_symbol
_atom_site_fract_x
_atom_site_fract_y
_atom_site_fract_z
_atom_site_U_iso_or_equiv
_atom_site_adp_type
_atom_site_occupancy
_atom_site_site_symmetry_order
_atom_site_calc_flag
_atom_site_refinement_flags_posn
_atom_site_refinement_flags_adp
_atom_site_refinement_flags_occupancy
_atom_site_disorder_assembly
_atom_site_disorder_group
I001 I -0.04204(5) 0.88370(5) 0.12233(4) 0.0650(2) Uani 1 1 d . . . . .
I002 I 1.02961(5) -0.00186(5) 0.69660(5) 0.0716(2) Uani 1 1 d . . . . .
I003 I -0.07403(5) 0.78141(5) -0.05230(5) 0.0787(2) Uani 1 1 d . . . . .
I004 I 0.70773(5) 0.81690(5) 0.22065(5) 0.0719(2) Uani 1 1 d . . . . .
I005 I 0.68532(6) 0.69287(6) 0.04330(5) 0.0852(3) Uani 1 1 d . . . . .
I006 I 0.27912(6) 0.08239(6) 0.58656(6) 0.0941(3) Uani 1 1 d . . . . .
O007 O 0.6787(5) 0.4384(4) 0.5033(4) 0.0667(18) Uani 1 1 d . . . . .
O008 O 0.3750(6) 0.3642(5) 0.2299(5) 0.083(2) Uani 1 1 d . . . . .
C009 C 0.4212(6) 0.7695(5) 0.2522(5) 0.041(2) Uani 1 1 d . . . . .
O00A O 0.6823(5) 0.2986(5) 0.2883(4) 0.077(2) Uani 1 1 d . . . . .
C00B C 0.0964(6) 0.8672(6) 0.1487(5) 0.044(2) Uani 1 1 d . . . . .
C00C C 0.8880(6) 0.0224(6) 0.6718(5) 0.047(2) Uani 1 1 d . . . . .
C00D C 0.3670(6) 0.7050(5) 0.3033(5) 0.044(2) Uani 1 1 d . . . . .
H00D H 0.395176 0.656032 0.345631 0.053 Uiso 1 1 calc R . . . .
C00E C 0.3761(6) 0.8435(5) 0.1890(5) 0.041(2) Uani 1 1 d . . . . .
C00F C 0.4022(6) 0.6446(5) 0.0637(5) 0.041(2) Uani 1 1 d . . . . .
C00G C 0.1353(6) 0.7926(5) 0.2143(5) 0.043(2) Uani 1 1 d . . . . .
C00H C 0.7680(6) 0.0929(5) 0.5817(5) 0.0386(19) Uani 1 1 d . . . . .
C00I C 0.1127(6) 0.6797(6) 0.0249(5) 0.045(2) Uani 1 1 d . . . . .
C00J C 0.5762(6) 0.1151(5) 0.5528(5) 0.043(2) Uani 1 1 d . . . . .
C00K C 0.3509(6) 0.7270(5) 0.0109(5) 0.040(2) Uani 1 1 d . . . . .
C00L C 0.8624(6) 0.0829(5) 0.5954(5) 0.041(2) Uani 1 1 d . . . . .
C00M C 0.2817(6) 0.8513(5) 0.1753(5) 0.041(2) Uani 1 1 d . . . . .
C00N C 0.2299(6) 0.7859(5) 0.2273(5) 0.041(2) Uani 1 1 d . . . . .
C00O C 0.2087(6) 0.6676(5) 0.0376(5) 0.040(2) Uani 1 1 d . . . . .
C00P C 0.2539(6) 0.7377(5) -0.0028(5) 0.040(2) Uani 1 1 d . . . . .
C00Q C 0.4992(7) 0.6329(6) 0.0755(5) 0.048(2) Uani 1 1 d . . . . .
C00R C 0.2630(6) 0.5870(6) 0.0926(5) 0.044(2) Uani 1 1 d . . . . .
H00R H 0.234044 0.540511 0.121232 0.053 Uiso 1 1 calc R . . . .
C00S C 0.2772(6) 0.7132(5) 0.2920(5) 0.047(2) Uani 1 1 d . . . . .
H00S H 0.244137 0.670091 0.327427 0.056 Uiso 1 1 calc R . . . .
C00T C 0.6061(6) 0.0516(5) 0.6290(5) 0.043(2) Uani 1 1 d . . . . .
C00U C 0.7018(6) 0.0427(5) 0.6422(5) 0.043(2) Uani 1 1 d . . . . .
C00V C 0.5653(6) 0.6781(6) 0.3264(6) 0.046(2) Uani 1 1 d . . . . .
C00W C 0.8253(7) -0.0282(6) 0.7316(6) 0.053(2) Uani 1 1 d . . . . .
H00W H 0.844937 -0.067985 0.781706 0.064 Uiso 1 1 calc R . . . .
C00X C 0.0684(6) 0.7602(6) -0.0311(6) 0.050(2) Uani 1 1 d . . . . .
C00Y C 0.3537(6) 0.5768(6) 0.1037(5) 0.047(2) Uani 1 1 d . . . . .
H00Y H 0.386409 0.522968 0.139100 0.056 Uiso 1 1 calc R . . . .
C00Z C 0.2057(6) 0.8184(6) -0.0590(5) 0.047(2) Uani 1 1 d . . . . .
C010 C -0.0136(6) 0.7434(6) 0.3198(5) 0.048(2) Uani 1 1 d . . . . .
H010 H -0.044885 0.800550 0.319721 0.058 Uiso 1 1 calc R . . . .
C011 C 0.1452(6) 0.9316(6) 0.0989(5) 0.050(2) Uani 1 1 d . . . . .
H011 H 0.115934 0.979885 0.056663 0.060 Uiso 1 1 calc R . . . .
C012 C 0.4252(6) 0.9102(5) 0.1375(5) 0.043(2) Uani 1 1 d . . . . .
C013 C 0.3778(7) 0.9850(6) 0.0738(6) 0.053(2) Uani 1 1 d . . . . .
H013 H 0.409045 1.029691 0.040701 0.064 Uiso 1 1 calc R . . . .
C014 C 0.3936(7) 0.7990(6) -0.0290(5) 0.048(2) Uani 1 1 d . . . . .
C015 C 0.3400(8) 0.8799(6) -0.0832(6) 0.059(3) Uani 1 1 d . . . . .
H015 H 0.366536 0.927748 -0.107838 0.070 Uiso 1 1 calc R . . . .
O016 O -0.0583(7) 0.5259(6) 0.4197(5) 0.101(3) Uani 1 1 d . . . . .
C017 C 0.6460(6) 0.5170(6) 0.4414(6) 0.046(2) Uani 1 1 d . . . . .
C018 C 0.7327(6) 0.1559(6) 0.5060(5) 0.048(2) Uani 1 1 d . . . . .
H018 H 0.773726 0.190703 0.465139 0.057 Uiso 1 1 calc R . . . .
C019 C 0.9311(6) 0.1343(6) 0.5311(5) 0.044(2) Uani 1 1 d . . . . .
C01A C 0.6429(6) 0.1658(6) 0.4928(5) 0.048(2) Uani 1 1 d . . . . .
H01A H 0.623547 0.207099 0.442982 0.058 Uiso 1 1 calc R . . . .
C01B C 0.1128(7) 0.8271(6) -0.0727(6) 0.054(2) Uani 1 1 d . . . . .
H01B H 0.080824 0.879011 -0.110582 0.065 Uiso 1 1 calc R . . . .
C01C C 0.5528(6) 0.5460(6) 0.1290(5) 0.048(2) Uani 1 1 d . . . . .
C01D C 0.5391(6) 0.7044(7) 0.0346(5) 0.051(2) Uani 1 1 d . . . . .
C01E C 0.0822(6) 0.7240(6) 0.2684(5) 0.046(2) Uani 1 1 d . . . . .
C01F C 0.6430(7) 0.3782(7) 0.2323(6) 0.059(3) Uani 1 1 d . . . . .
C01G C 0.5186(7) 0.9002(6) 0.1503(6) 0.051(2) Uani 1 1 d . . . . .
H01G H 0.551191 0.944081 0.117519 0.061 Uiso 1 1 calc R . . . .
C01H C 0.0596(7) 0.6097(6) 0.0750(6) 0.054(2) Uani 1 1 d . . . . .
C01I C 0.2374(6) 0.9252(6) 0.1111(5) 0.045(2) Uani 1 1 d . . . . .
C01J C 0.4213(7) 0.0725(6) 0.6019(6) 0.053(2) Uani 1 1 d . . . . .
C01K C 0.5179(6) 0.7608(6) 0.2622(5) 0.045(2) Uani 1 1 d . . . . .
C01L C 0.5324(7) 0.6627(6) 0.4108(6) 0.055(2) Uani 1 1 d . . . . .
H01L H 0.483748 0.707088 0.429579 0.066 Uiso 1 1 calc R . . . .
C01M C 0.4517(7) 0.1871(6) 0.4584(6) 0.054(2) Uani 1 1 d . . . . .
C01N C 0.2521(7) 0.8884(6) -0.0991(6) 0.059(3) Uani 1 1 d . . . . .
H01N H 0.220909 0.940800 -0.137038 0.071 Uiso 1 1 calc R . . . .
C01O C 0.6699(7) -0.0753(6) 0.7758(6) 0.058(3) Uani 1 1 d . . . . .
H01O H 0.691148 -0.118759 0.824137 0.069 Uiso 1 1 calc R . . . .
C01P C 0.4878(7) 0.7856(6) -0.0144(6) 0.056(2) Uani 1 1 d . . . . .
H01P H 0.516456 0.832061 -0.037812 0.067 Uiso 1 1 calc R . . . .
C01Q C 0.9501(7) 0.1991(7) 0.5417(7) 0.065(3) Uani 1 1 d . . . . .
H01Q H 0.920072 0.209616 0.591939 0.078 Uiso 1 1 calc R . . . .
C01R C -0.0632(7) 0.6799(7) 0.3708(6) 0.063(3) Uani 1 1 d . . . . .
H01R H -0.127237 0.694092 0.404812 0.076 Uiso 1 1 calc R . . . .
C01S C 0.5811(7) -0.0661(6) 0.7628(6) 0.058(3) Uani 1 1 d . . . . .
H01S H 0.541383 -0.102575 0.802751 0.070 Uiso 1 1 calc R . . . .
C01T C 0.5398(8) 0.5253(6) 0.2132(6) 0.063(3) Uani 1 1 d . . . . .
H01T H 0.500281 0.568421 0.236806 0.075 Uiso 1 1 calc R . . . .
C01U C 0.2896(7) 0.9912(6) 0.0618(5) 0.053(2) Uani 1 1 d . . . . .
H01U H 0.260834 1.040287 0.019794 0.064 Uiso 1 1 calc R . . . .
C01V C 0.4802(7) 0.1240(6) 0.5401(6) 0.048(2) Uani 1 1 d . . . . .
C01W C 0.4520(7) 0.0105(6) 0.6745(6) 0.059(3) Uani 1 1 d . . . . .
H01W H 0.409588 -0.023478 0.714454 0.071 Uiso 1 1 calc R . . . .
C01X C 0.6400(7) 0.6124(6) 0.3014(6) 0.056(2) Uani 1 1 d . . . . .
H01X H 0.664106 0.622113 0.244306 0.067 Uiso 1 1 calc R . . . .
C01Y C 0.6808(7) 0.5320(6) 0.3579(6) 0.058(3) Uani 1 1 d . . . . .
H01Y H 0.731672 0.488602 0.338957 0.069 Uiso 1 1 calc R . . . .
C01Z C 0.7338(6) -0.0205(6) 0.7178(5) 0.045(2) Uani 1 1 d . . . . .
O020 O -0.0998(8) 0.4223(7) 0.2346(7) 0.126(3) Uani 1 1 d . . . . .
C021 C 0.5444(7) -0.0016(6) 0.6889(6) 0.049(2) Uani 1 1 d . . . . .
C022 C 0.5708(7) 0.5818(6) 0.4684(6) 0.055(2) Uani 1 1 d . . . . .
H022 H 0.545628 0.571311 0.525578 0.066 Uiso 1 1 calc R . . . .
C023 C 0.5835(8) 0.4429(7) 0.2638(6) 0.067(3) Uani 1 1 d . . . . .
H023 H 0.572005 0.430981 0.320946 0.081 Uiso 1 1 calc R . . . .
C024 C -0.0135(7) 0.6182(8) 0.1453(7) 0.071(3) Uani 1 1 d . . . . .
H024 H -0.028836 0.667244 0.159296 0.086 Uiso 1 1 calc R . . . .
C025 C -0.0173(9) 0.5952(8) 0.3712(6) 0.066(3) Uani 1 1 d . . . . .
O026 O 1.1210(7) 0.2968(9) 0.3398(6) 0.186(6) Uani 1 1 d . . . . .
C027 C 0.3947(8) 0.2739(7) 0.4457(7) 0.072(3) Uani 1 1 d . . . . .
H027 H 0.371068 0.294270 0.490278 0.086 Uiso 1 1 calc R . . . .
C028 C 0.1253(7) 0.6393(7) 0.2695(6) 0.059(3) Uani 1 1 d . . . . .
H028 H 0.188996 0.624742 0.235360 0.071 Uiso 1 1 calc R . . . .
C029 C 0.4019(8) 0.3026(7) 0.3037(6) 0.062(3) Uani 1 1 d . . . . .
C02A C 1.0128(8) 0.2491(7) 0.4796(8) 0.074(3) Uani 1 1 d . . . . .
H02P H 1.023166 0.292810 0.488751 0.089 Uiso 1 1 calc R . . . .
C02B C 1.0601(8) 0.2352(8) 0.4043(9) 0.080(3) Uani 1 1 d . . . . .
C02C C 0.5642(6) 0.8271(6) 0.2103(6) 0.048(2) Uani 1 1 d . . . . .
C02D C 0.9776(9) 0.1212(7) 0.4546(6) 0.075(3) Uani 1 1 d . . . . .
H02Q H 0.965029 0.079410 0.444214 0.090 Uiso 1 1 calc R . . . .
C02E C 0.3723(9) 0.3309(7) 0.3686(7) 0.076(3) Uani 1 1 d . . . . .
H02R H 0.336278 0.389456 0.361249 0.091 Uiso 1 1 calc R . . . .
C02F C 0.0819(9) 0.5379(8) 0.0554(7) 0.080(3) Uani 1 1 d . . . . .
H02H H 0.131887 0.531224 0.008266 0.096 Uiso 1 1 calc R . . . .
C02G C 0.0762(9) 0.5751(7) 0.3202(7) 0.072(3) Uani 1 1 d . . . . .
H02G H 0.106726 0.518170 0.319719 0.086 Uiso 1 1 calc R . . . .
C02H C 0.0293(11) 0.4719(8) 0.1066(9) 0.090(4) Uani 1 1 d . . . . .
H02I H 0.043051 0.422612 0.093607 0.109 Uiso 1 1 calc R . . . .
C02I C -0.0430(10) 0.4856(9) 0.1763(8) 0.084(4) Uani 1 1 d . . . . .
C02J C 1.0429(9) 0.1703(9) 0.3933(7) 0.092(4) Uani 1 1 d . . . . .
H02S H 1.075434 0.158595 0.343814 0.111 Uiso 1 1 calc R . . . .
C02K C 0.6580(9) 0.3974(8) 0.1466(7) 0.093(4) Uani 1 1 d . . . . .
H02K H 0.698572 0.354478 0.123014 0.111 Uiso 1 1 calc R . . . .
C02L C 0.6125(9) 0.4801(7) 0.0974(6) 0.080(3) Uani 1 1 d . . . . .
H02L H 0.622386 0.492137 0.040367 0.096 Uiso 1 1 calc R . . . .
C02M C -0.0645(10) 0.5555(9) 0.1955(9) 0.095(4) Uani 1 1 d . . . . .
H02M H -0.113932 0.562414 0.242878 0.114 Uiso 1 1 calc R . . . .
C02N C 0.4605(12) 0.2193(8) 0.3130(9) 0.123(6) Uani 1 1 d . . . . .
H02T H 0.486251 0.200030 0.267721 0.148 Uiso 1 1 calc R . . . .
C02O C 0.7358(11) 0.2261(8) 0.2601(8) 0.113(5) Uani 1 1 d . . . . .
H02J H 0.796224 0.237183 0.218890 0.170 Uiso 1 1 calc GR . . . .
H02N H 0.692491 0.218395 0.235728 0.170 Uiso 1 1 calc GR . . . .
H02O H 0.754673 0.173846 0.306802 0.170 Uiso 1 1 calc GR . . . .
C02P C 0.4819(12) 0.1631(8) 0.3909(8) 0.118(6) Uani 1 1 d . . . . .
H02U H 0.519416 0.105034 0.397036 0.142 Uiso 1 1 calc R . . . .
C02Q C 0.7407(10) 0.3669(7) 0.4771(8) 0.104(5) Uani 1 1 d . . . . .
H02A H 0.805881 0.376727 0.445496 0.156 Uiso 1 1 calc GR . . . .
H02B H 0.708336 0.361000 0.442658 0.156 Uiso 1 1 calc GR . . . .
H02C H 0.750302 0.314163 0.525376 0.156 Uiso 1 1 calc GR . . . .
C02R C -0.1496(10) 0.5413(10) 0.4774(9) 0.116(5) Uani 1 1 d . . . . .
H02D H -0.203249 0.581982 0.448076 0.174 Uiso 1 1 calc GR . . . .
H02E H -0.141961 0.565593 0.512394 0.174 Uiso 1 1 calc GR . . . .
H02F H -0.166433 0.487001 0.511587 0.174 Uiso 1 1 calc GR . . . .
C02S C 0.4060(14) 0.3369(9) 0.1593(8) 0.143(7) Uani 1 1 d . . . . .
H02V H 0.401398 0.387689 0.108901 0.215 Uiso 1 1 calc GR . . . .
H02W H 0.362073 0.304707 0.165547 0.215 Uiso 1 1 calc GR . . . .
H02X H 0.475340 0.300111 0.156203 0.215 Uiso 1 1 calc GR . . . .
C02T C -0.0791(14) 0.3533(11) 0.2130(12) 0.147(7) Uani 1 1 d . . . . .

loop_
_atom_site_aniso_label
_atom_site_aniso_U_11
_atom_site_aniso_U_22
_atom_site_aniso_U_33
_atom_site_aniso_U_23
_atom_site_aniso_U_13
_atom_site_aniso_U_12
I001 0.0498(4) 0.0762(5) 0.0642(4) -0.0155(4) -0.0294(3) -0.0087(3)
I002 0.0590(4) 0.0828(5) 0.0731(5) -0.0209(4) -0.0367(4) -0.0077(4)
I003 0.0564(4) 0.0826(5) 0.0857(5) -0.0103(4) -0.0376(4) -0.0107(4)
I004 0.0487(4) 0.0773(5) 0.0949(6) -0.0262(4) -0.0213(4) -0.0224(3)
I005 0.0690(5) 0.1268(7) 0.0682(5) -0.0150(5) -0.0192(4) -0.0539(5)
I006 0.0586(5) 0.0974(6) 0.1397(8) -0.0423(6) -0.0396(5) -0.0184(4)
O007 0.077(5) 0.051(4) 0.053(4) -0.003(3) -0.025(4) -0.008(4)
O008 0.118(6) 0.060(5) 0.070(5) -0.019(4) -0.046(5) -0.006(4)
C009 0.037(4) 0.042(5) 0.037(5) -0.011(4) -0.006(4) -0.009(4)
O00A 0.078(5) 0.063(5) 0.057(4) -0.015(4) -0.017(4) 0.010(4)
C00B 0.029(4) 0.062(6) 0.041(5) -0.019(5) -0.015(4) -0.004(4)
C00C 0.046(5) 0.054(6) 0.043(5) -0.023(5) -0.015(4) -0.004(4)
C00D 0.039(5) 0.043(5) 0.045(5) -0.004(4) -0.019(4) -0.012(4)
C00E 0.032(4) 0.043(5) 0.040(5) -0.013(4) -0.012(4) -0.002(4)
C00F 0.044(5) 0.041(5) 0.033(5) -0.012(4) -0.006(4) -0.012(4)
C00G 0.037(4) 0.047(5) 0.031(5) -0.010(4) -0.004(4) -0.005(4)
C00H 0.036(4) 0.040(5) 0.043(5) -0.020(4) -0.011(4) -0.006(4)
C00I 0.044(5) 0.050(6) 0.038(5) -0.016(4) -0.011(4) -0.009(4)
C00J 0.044(5) 0.040(5) 0.044(5) -0.014(4) -0.013(4) -0.009(4)
C00K 0.040(5) 0.042(5) 0.025(4) -0.006(4) 0.001(4) -0.011(4)
C00L 0.039(5) 0.045(5) 0.046(5) -0.026(4) -0.011(4) -0.006(4)
C00M 0.045(5) 0.038(5) 0.027(5) -0.010(4) -0.003(4) -0.003(4)
C00N 0.036(4) 0.042(5) 0.032(5) -0.006(4) -0.009(4) -0.003(4)
C00O 0.043(5) 0.038(5) 0.037(5) -0.015(4) -0.009(4) -0.008(4)
C00P 0.036(4) 0.046(5) 0.040(5) -0.018(4) -0.007(4) -0.011(4)
C00Q 0.051(5) 0.056(6) 0.025(5) -0.007(4) -0.002(4) -0.018(5)
C00R 0.041(5) 0.043(5) 0.048(5) -0.017(4) -0.008(4) -0.011(4)
C00S 0.048(5) 0.040(5) 0.037(5) 0.002(4) -0.010(4) -0.013(4)
C00T 0.039(5) 0.041(5) 0.050(6) -0.019(4) -0.015(4) -0.005(4)
C00U 0.046(5) 0.046(5) 0.026(5) -0.016(4) 0.002(4) -0.007(4)
C00V 0.034(4) 0.051(6) 0.048(6) -0.018(5) -0.005(4) -0.010(4)
C00W 0.058(6) 0.058(6) 0.041(5) -0.018(5) -0.024(5) -0.002(5)
C00X 0.043(5) 0.054(6) 0.047(6) -0.017(5) -0.015(4) -0.003(4)
C00Y 0.056(5) 0.040(5) 0.037(5) -0.006(4) -0.017(4) -0.009(4)
C00Z 0.046(5) 0.047(6) 0.035(5) -0.009(4) -0.006(4) -0.008(4)
C010 0.040(5) 0.056(6) 0.045(5) -0.011(5) -0.012(4) -0.015(4)
C011 0.050(5) 0.045(5) 0.032(5) -0.004(4) -0.008(4) -0.002(4)
C012 0.050(5) 0.032(5) 0.037(5) -0.011(4) -0.004(4) -0.008(4)
C013 0.053(6) 0.045(6) 0.048(6) -0.004(5) -0.012(5) -0.013(4)
C014 0.053(5) 0.052(6) 0.036(5) -0.016(5) 0.007(4) -0.025(5)
C015 0.069(7) 0.046(6) 0.051(6) -0.011(5) 0.002(5) -0.026(5)
O016 0.121(7) 0.102(7) 0.090(6) -0.016(5) -0.014(6) -0.068(6)
C017 0.040(5) 0.053(6) 0.052(6) -0.011(5) -0.020(4) -0.018(4)
C018 0.050(5) 0.047(5) 0.044(5) -0.008(4) -0.017(4) -0.014(4)
C019 0.024(4) 0.055(6) 0.044(5) -0.019(5) -0.004(4) -0.002(4)
C01A 0.052(5) 0.044(5) 0.046(5) -0.010(4) -0.023(4) -0.007(4)
C01B 0.049(5) 0.056(6) 0.044(6) -0.014(5) -0.013(4) -0.002(5)
C01C 0.037(5) 0.061(6) 0.040(5) -0.015(5) -0.008(4) -0.011(4)
C01D 0.048(5) 0.073(7) 0.035(5) -0.015(5) -0.004(4) -0.031(5)
C01E 0.033(5) 0.059(6) 0.046(5) -0.023(5) -0.008(4) -0.007(4)
C01F 0.049(6) 0.059(7) 0.056(6) -0.010(5) -0.020(5) -0.005(5)
C01G 0.052(5) 0.042(5) 0.057(6) -0.007(5) -0.010(5) -0.023(4)
C01H 0.054(6) 0.048(6) 0.061(6) -0.009(5) -0.028(5) -0.014(5)
C01I 0.042(5) 0.046(5) 0.035(5) -0.005(4) -0.011(4) -0.007(4)
C01J 0.043(5) 0.052(6) 0.069(7) -0.025(5) -0.013(5) -0.014(5)
C01K 0.037(5) 0.044(5) 0.051(6) -0.023(5) -0.014(4) 0.002(4)
C01L 0.049(5) 0.054(6) 0.061(7) -0.031(5) -0.016(5) 0.003(5)
C01M 0.051(5) 0.049(6) 0.071(7) -0.028(5) -0.035(5) 0.005(4)
C01N 0.059(6) 0.045(6) 0.046(6) -0.002(5) -0.004(5) -0.009(5)
C01O 0.065(6) 0.053(6) 0.040(5) -0.002(5) -0.014(5) -0.017(5)
C01P 0.064(6) 0.060(6) 0.047(6) -0.013(5) -0.002(5) -0.036(5)
C01Q 0.059(6) 0.073(7) 0.066(7) -0.025(6) -0.017(5) -0.018(6)
C01R 0.051(6) 0.082(8) 0.060(7) -0.020(6) -0.004(5) -0.033(6)
C01S 0.064(6) 0.057(6) 0.047(6) -0.009(5) -0.009(5) -0.022(5)
C01T 0.074(7) 0.057(6) 0.046(6) -0.023(5) -0.013(5) 0.000(5)
C01U 0.049(5) 0.046(6) 0.041(5) -0.004(4) -0.008(4) -0.004(4)
C01V 0.054(5) 0.042(5) 0.052(6) -0.019(5) -0.020(5) -0.007(4)
C01W 0.055(6) 0.060(6) 0.066(7) -0.021(6) -0.011(5) -0.023(5)
C01X 0.061(6) 0.053(6) 0.043(6) -0.016(5) -0.011(5) -0.007(5)
C01Y 0.050(5) 0.048(6) 0.050(6) -0.017(5) -0.005(5) 0.006(4)
C01Z 0.049(5) 0.046(5) 0.039(5) -0.013(4) -0.012(4) -0.013(4)
O020 0.118(8) 0.128(9) 0.130(9) -0.041(7) -0.003(6) -0.057(7)
C021 0.052(5) 0.042(5) 0.049(6) -0.016(5) -0.005(5) -0.012(4)
C022 0.043(5) 0.073(7) 0.050(6) -0.021(5) -0.018(5) -0.011(5)
C023 0.082(7) 0.066(7) 0.046(6) -0.028(6) -0.020(5) 0.003(6)
C024 0.048(6) 0.090(8) 0.070(8) -0.022(7) -0.004(6) -0.029(6)
C025 0.080(8) 0.068(8) 0.053(7) -0.004(6) -0.017(6) -0.039(7)
O026 0.064(6) 0.257(14) 0.105(8) 0.021(9) 0.002(6) -0.028(8)
C027 0.080(7) 0.068(7) 0.074(8) -0.043(6) -0.030(6) 0.005(6)
C028 0.054(6) 0.062(7) 0.056(6) -0.025(5) -0.002(5) -0.012(5)
C029 0.076(7) 0.055(7) 0.056(7) -0.018(5) -0.030(6) -0.007(5)
C02A 0.060(7) 0.073(8) 0.096(9) -0.028(7) -0.020(7) -0.026(6)
C02B 0.056(7) 0.064(8) 0.105(11) -0.033(8) -0.015(7) -0.001(6)
C02C 0.035(5) 0.051(6) 0.054(6) -0.020(5) -0.001(4) -0.015(4)
C02D 0.089(8) 0.061(7) 0.054(7) -0.026(6) -0.012(6) 0.002(6)
C02E 0.099(9) 0.046(6) 0.074(8) -0.021(6) -0.039(7) 0.006(6)
C02F 0.096(9) 0.070(8) 0.075(8) -0.022(7) -0.023(7) -0.025(7)
C02G 0.092(9) 0.055(7) 0.074(8) -0.027(6) -0.021(7) -0.018(6)
C02H 0.129(11) 0.060(8) 0.108(11) -0.022(8) -0.055(9) -0.035(8)
C02I 0.076(8) 0.095(10) 0.080(9) -0.010(8) -0.019(7) -0.044(8)
C02J 0.090(9) 0.086(9) 0.059(8) -0.026(7) 0.018(7) -0.011(7)
C02K 0.114(10) 0.079(8) 0.049(7) -0.032(6) -0.020(7) 0.021(7)
C02L 0.096(9) 0.083(8) 0.037(6) -0.023(6) -0.012(6) -0.002(7)
C02M 0.091(9) 0.089(10) 0.104(11) -0.026(9) -0.007(8) -0.044(8)
C02N 0.196(15) 0.069(9) 0.112(11) -0.059(8) -0.097(11) 0.043(9)
C02O 0.130(12) 0.084(9) 0.092(10) -0.037(8) -0.031(9) 0.019(8)
C02P 0.181(15) 0.067(8) 0.106(11) -0.049(8) -0.092(10) 0.040(9)
C02Q 0.119(11) 0.057(8) 0.094(10) -0.016(7) -0.039(8) 0.020(7)
C02R 0.105(11) 0.141(13) 0.104(11) -0.003(10) -0.022(9) -0.082(10)
C02S 0.25(2) 0.088(10) 0.091(11) -0.028(9) -0.092(12) 0.000(11)
C02T 0.180(17) 0.100(12) 0.198(19) -0.080(13) -0.081(14) -0.007(11)

loop_
_atom_type_symbol
_atom_type_description
_atom_type_scat_dispersion_real
_atom_type_scat_dispersion_imag
_atom_type_scat_source
C C 0.0033 0.0016 'International Tables Vol C Tables 4.2.6.8 and 6.1.1.4'
H H 0.0000 0.0000 'International Tables Vol C Tables 4.2.6.8 and 6.1.1.4'
O O 0.0106 0.0060 'International Tables Vol C Tables 4.2.6.8 and 6.1.1.4'
I I -0.4742 1.8119 'International Tables Vol C Tables 4.2.6.8 and 6.1.1.4'

loop_
_geom_angle_atom_site_label_1
_geom_angle_atom_site_label_2
_geom_angle_atom_site_label_3
_geom_angle
_geom_angle_site_symmetry_1
_geom_angle_site_symmetry_3
_geom_angle_publ_flag
C017 O007 C02Q 116.5(8) . . ?
C029 O008 C02S 117.8(8) . . ?
C00E C009 C00D 117.7(7) . . ?
C00E C009 C01K 119.6(8) . . ?
C01K C009 C00D 122.6(7) . . ?
C01F O00A C02O 118.6(8) . . ?
C00G C00B I001 120.0(6) . . ?
C011 C00B I001 117.0(6) . . ?
C011 C00B C00G 123.0(7) . . ?
C00L C00C I002 120.8(7) . . ?
C00W C00C I002 117.1(6) . . ?
C00W C00C C00L 122.0(8) . . ?
C009 C00D H00D 119.0 . . ?
C00S C00D C009 122.0(8) . . ?
C00S C00D H00D 119.0 . . ?
C009 C00E C00M 120.5(7) . . ?
C009 C00E C012 120.4(7) . . ?
C012 C00E C00M 119.1(7) . . ?
C00K C00F C00Q 119.5(8) . . ?
C00Y C00F C00K 118.3(7) . . ?
C00Y C00F C00Q 122.1(8) . . ?
C00B C00G C00N 116.5(8) . . ?
C00B C00G C01E 123.0(7) . . ?
C00N C00G C01E 120.6(7) . . ?
C00L C00H C00U 121.5(8) . . ?
C00L C00H C018 122.0(8) . . ?
C00U C00H C018 116.5(7) . . ?
C00O C00I C01H 119.8(7) . . ?
C00X C00I C00O 117.6(8) . . ?
C00X C00I C01H 122.5(8) . . ?
C00T C00J C01V 117.9(8) . . ?
C01A C00J C00T 119.1(7) . . ?
C01A C00J C01V 123.0(8) . . ?
C00F C00K C00P 119.3(7) . . ?
C00F C00K C014 121.3(8) . . ?
C014 C00K C00P 119.4(7) . . ?
C00C C00L C00H 117.6(8) . . ?
C00C C00L C019 121.6(7) . . ?
C00H C00L C019 120.8(7) . . ?
C00E C00M C00N 120.2(7) . . ?
C01I C00M C00E 120.3(8) . . ?
C01I C00M C00N 119.5(8) . . ?
C00G C00N C00S 121.7(8) . . ?
C00M C00N C00G 120.9(7) . . ?
C00M C00N C00S 117.4(7) . . ?
C00I C00O C00P 119.9(7) . . ?
C00I C00O C00R 122.8(8) . . ?
C00P C00O C00R 117.3(7) . . ?
C00O C00P C00K 120.6(7) . . ?
C00Z C00P C00K 119.0(7) . . ?
C00Z C00P C00O 120.4(7) . . ?
C00F C00Q C01C 118.8(8) . . ?
C01D C00Q C00F 117.5(8) . . ?
C01D C00Q C01C 123.7(8) . . ?
C00O C00R H00R 119.0 . . ?
C00Y C00R C00O 121.9(8) . . ?
C00Y C00R H00R 119.0 . . ?
C00D C00S C00N 122.2(8) . . ?
C00D C00S H00S 118.9 . . ?
C00N C00S H00S 118.9 . . ?
C00J C00T C00U 118.2(8) . . ?
C021 C00T C00J 121.1(8) . . ?
C021 C00T C00U 120.8(8) . . ?
C00H C00U C00T 122.3(7) . . ?
C00H C00U C01Z 118.3(8) . . ?
C00T C00U C01Z 119.4(8) . . ?
C01L C00V C01K 122.6(8) . . ?
C01X C00V C01K 119.5(8) . . ?
C01X C00V C01L 117.8(8) . . ?
C00C C00W H00W 119.6 . . ?
C01Z C00W C00C 120.9(8) . . ?
C01Z C00W H00W 119.6 . . ?
C00I C00X I003 119.1(7) . . ?
C01B C00X I003 117.8(6) . . ?
C01B C00X C00I 123.1(8) . . ?
C00F C00Y H00Y 118.7 . . ?
C00R C00Y C00F 122.6(8) . . ?
C00R C00Y H00Y 118.7 . . ?
C00P C00Z C01N 119.7(8) . . ?
C01B C00Z C00P 118.3(8) . . ?
C01B C00Z C01N 122.0(8) . . ?
C01E C010 H010 119.3 . . ?
C01R C010 H010 119.3 . . ?
C01R C010 C01E 121.5(9) . . ?
C00B C011 H011 119.6 . . ?
C00B C011 C01I 120.7(8) . . ?
C01I C011 H011 119.6 . . ?
C00E C012 C013 119.5(8) . . ?
C01G C012 C00E 118.3(8) . . ?
C01G C012 C013 122.2(8) . . ?
C012 C013 H013 119.7 . . ?
C01U C013 C012 120.6(9) . . ?
C01U C013 H013 119.7 . . ?
C00K C014 C015 119.1(8) . . ?
C01P C014 C00K 117.5(8) . . ?
C01P C014 C015 123.3(8) . . ?
C014 C015 H015 119.3 . . ?
C01N C015 C014 121.3(9) . . ?
C01N C015 H015 119.3 . . ?
C025 O016 C02R 117.2(11) . . ?
C01Y C017 O007 124.3(8) . . ?
C01Y C017 C022 119.7(8) . . ?
C022 C017 O007 116.0(8) . . ?
C00H C018 H018 118.9 . . ?
C01A C018 C00H 122.2(8) . . ?
C01A C018 H018 118.9 . . ?
C01Q C019 C00L 122.2(8) . . ?
C01Q C019 C02D 116.9(9) . . ?
C02D C019 C00L 120.9(9) . . ?
C00J C01A H01A 119.1 . . ?
C018 C01A C00J 121.8(8) . . ?
C018 C01A H01A 119.1 . . ?
C00X C01B C00Z 120.7(8) . . ?
C00X C01B H01B 119.6 . . ?
C00Z C01B H01B 119.6 . . ?
C01T C01C C00Q 121.7(8) . . ?
C01T C01C C02L 116.7(9) . . ?
C02L C01C C00Q 121.4(8) . . ?
C00Q C01D I005 120.7(7) . . ?
C01P C01D I005 116.0(7) . . ?
C01P C01D C00Q 123.2(8) . . ?
C010 C01E C00G 121.0(8) . . ?
C028 C01E C00G 121.4(8) . . ?
C028 C01E C010 117.5(9) . . ?
O00A C01F C02K 125.3(10) . . ?
C023 C01F O00A 116.5(9) . . ?
C023 C01F C02K 118.2(9) . . ?
C012 C01G H01G 119.2 . . ?
C02C C01G C012 121.6(8) . . ?
C02C C01G H01G 119.2 . . ?
C024 C01H C00I 117.9(9) . . ?
C02F C01H C00I 123.1(10) . . ?
C02F C01H C024 119.0(10) . . ?
C00M C01I C01U 118.2(8) . . ?
C011 C01I C00M 119.3(8) . . ?
C011 C01I C01U 122.5(8) . . ?
C01V C01J I006 120.2(7) . . ?
C01V C01J C01W 122.8(8) . . ?
C01W C01J I006 117.0(7) . . ?
C009 C01K C00V 117.2(8) . . ?
C02C C01K C009 118.5(8) . . ?
C02C C01K C00V 124.2(7) . . ?
C00V C01L H01L 119.6 . . ?
C00V C01L C022 120.8(9) . . ?
C022 C01L H01L 119.6 . . ?
C027 C01M C01V 123.2(9) . . ?
C02P C01M C01V 121.5(9) . . ?
C02P C01M C027 115.4(9) . . ?
C00Z C01N H01N 119.4 . . ?
C015 C01N C00Z 121.2(9) . . ?
C015 C01N H01N 119.4 . . ?
C01S C01O H01O 119.0 . . ?
C01S C01O C01Z 122.0(9) . . ?
C01Z C01O H01O 119.0 . . ?
C014 C01P H01P 119.6 . . ?
C01D C01P C014 120.9(8) . . ?
C01D C01P H01P 119.6 . . ?
C019 C01Q H01Q 119.1 . . ?
C019 C01Q C02A 121.8(10) . . ?
C02A C01Q H01Q 119.1 . . ?
C010 C01R H01R 120.2 . . ?
C010 C01R C025 119.5(10) . . ?
C025 C01R H01R 120.2 . . ?
C01O C01S H01S 119.0 . . ?
C01O C01S C021 122.0(9) . . ?
C021 C01S H01S 119.0 . . ?
C01C C01T H01T 119.2 . . ?
C01C C01T C023 121.7(9) . . ?
C023 C01T H01T 119.2 . . ?
C013 C01U C01I 122.3(8) . . ?
C013 C01U H01U 118.8 . . ?
C01I C01U H01U 118.8 . . ?
C00J C01V C01M 117.8(8) . . ?
C01J C01V C00J 118.5(8) . . ?
C01J C01V C01M 123.7(8) . . ?
C01J C01W H01W 119.6 . . ?
C021 C01W C01J 120.8(9) . . ?
C021 C01W H01W 119.6 . . ?
C00V C01X H01X 118.9 . . ?
C00V C01X C01Y 122.2(9) . . ?
C01Y C01X H01X 118.9 . . ?
C017 C01Y C01X 119.4(8) . . ?
C017 C01Y H01Y 120.3 . . ?
C01X C01Y H01Y 120.3 . . ?
C00W C01Z C00U 119.6(8) . . ?
C00W C01Z C01O 122.5(8) . . ?
C01O C01Z C00U 117.9(8) . . ?
C02T O020 C02I 114.6(14) . . ?
C00T C021 C01S 117.9(8) . . ?
C01W C021 C00T 118.8(8) . . ?
C01W C021 C01S 123.3(9) . . ?
C017 C022 C01L 120.1(9) . . ?
C017 C022 H022 119.9 . . ?
C01L C022 H022 119.9 . . ?
C01F C023 C01T 121.4(9) . . ?
C01F C023 H023 119.3 . . ?
C01T C023 H023 119.3 . . ?
C01H C024 H024 119.4 . . ?
C01H C024 C02M 121.2(12) . . ?
C02M C024 H024 119.4 . . ?
O016 C025 C01R 125.1(11) . . ?
C02G C025 O016 115.0(11) . . ?
C02G C025 C01R 119.9(10) . . ?
C01M C027 H027 119.3 . . ?
C02E C027 C01M 121.4(10) . . ?
C02E C027 H027 119.3 . . ?
C01E C028 H028 119.2 . . ?
C01E C028 C02G 121.5(9) . . ?
C02G C028 H028 119.2 . . ?
C02E C029 O008 116.2(9) . . ?
C02E C029 C02N 119.2(10) . . ?
C02N C029 O008 124.5(10) . . ?
C01Q C02A H02P 119.4 . . ?
C02B C02A C01Q 121.2(11) . . ?
C02B C02A H02P 119.4 . . ?
C02A C02B O026 116.5(12) . . ?
C02J C02B O026 125.8(13) . . ?
C02J C02B C02A 117.6(12) . . ?
C01G C02C I004 118.2(6) . . ?
C01G C02C C01K 121.6(8) . . ?
C01K C02C I004 120.2(6) . . ?
C019 C02D H02Q 119.6 . . ?
C019 C02D C02J 120.8(11) . . ?
C02J C02D H02Q 119.6 . . ?
C027 C02E H02R 119.6 . . ?
C029 C02E C027 120.7(10) . . ?
C029 C02E H02R 119.6 . . ?
C01H C02F H02H 119.6 . . ?
C01H C02F C02H 120.7(12) . . ?
C02H C02F H02H 119.6 . . ?
C025 C02G C028 120.1(10) . . ?
C025 C02G H02G 120.0 . . ?
C028 C02G H02G 120.0 . . ?
C02F C02H H02I 121.8 . . ?
C02I C02H C02F 116.5(11) . . ?
C02I C02H H02I 121.8 . . ?
C02H C02I O020 121.8(13) . . ?
C02M C02I O020 115.4(13) . . ?
C02M C02I C02H 122.8(12) . . ?
C02B C02J C02D 121.6(11) . . ?
C02B C02J H02S 119.2 . . ?
C02D C02J H02S 119.2 . . ?
C01F C02K H02K 120.3 . . ?
C02L C02K C01F 119.3(10) . . ?
C02L C02K H02K 120.3 . . ?
C01C C02L H02L 118.7 . . ?
C02K C02L C01C 122.6(9) . . ?
C02K C02L H02L 118.7 . . ?
C024 C02M H02M 120.1 . . ?
C02I C02M C024 119.8(13) . . ?
C02I C02M H02M 120.1 . . ?
C029 C02N H02T 120.5 . . ?
C029 C02N C02P 119.1(11) . . ?
C02P C02N H02T 120.5 . . ?
O00A C02O H02J 109.5 . . ?
O00A C02O H02N 109.5 . . ?
O00A C02O H02O 109.5 . . ?
H02J C02O H02N 109.5 . . ?
H02J C02O H02O 109.5 . . ?
H02N C02O H02O 109.5 . . ?
C01M C02P C02N 124.0(11) . . ?
C01M C02P H02U 118.0 . . ?
C02N C02P H02U 118.0 . . ?
O007 C02Q H02A 109.5 . . ?
O007 C02Q H02B 109.5 . . ?
O007 C02Q H02C 109.5 . . ?
H02A C02Q H02B 109.5 . . ?
H02A C02Q H02C 109.5 . . ?
H02B C02Q H02C 109.5 . . ?
O016 C02R H02D 109.5 . . ?
O016 C02R H02E 109.5 . . ?
O016 C02R H02F 109.5 . . ?
H02D C02R H02E 109.5 . . ?
H02D C02R H02F 109.5 . . ?
H02E C02R H02F 109.5 . . ?
O008 C02S H02V 109.5 . . ?
O008 C02S H02W 109.5 . . ?
O008 C02S H02X 109.5 . . ?
H02V C02S H02W 109.5 . . ?
H02V C02S H02X 109.5 . . ?
H02W C02S H02X 109.5 . . ?

loop_
_geom_bond_atom_site_label_1
_geom_bond_atom_site_label_2
_geom_bond_distance
_geom_bond_site_symmetry_2
_geom_bond_publ_flag
I001 C00B 2.107(7) . ?
I002 C00C 2.097(8) . ?
I003 C00X 2.094(8) . ?
I004 C02C 2.088(8) . ?
I005 C01D 2.109(8) . ?
I006 C01J 2.109(8) . ?
O007 C017 1.379(10) . ?
O007 C02Q 1.402(12) . ?
O008 C029 1.371(11) . ?
O008 C02S 1.430(13) . ?
C009 C00D 1.430(11) . ?
C009 C00E 1.410(11) . ?
C009 C01K 1.419(11) . ?
O00A C01F 1.363(10) . ?
O00A C02O 1.422(13) . ?
C00B C00G 1.407(11) . ?
C00B C011 1.378(12) . ?
C00C C00L 1.396(11) . ?
C00C C00W 1.382(12) . ?
C00D H00D 0.9300 . ?
C00D C00S 1.333(11) . ?
C00E C00M 1.420(11) . ?
C00E C012 1.414(11) . ?
C00F C00K 1.419(11) . ?
C00F C00Q 1.421(11) . ?
C00F C00Y 1.415(11) . ?
C00G C00N 1.425(11) . ?
C00G C01E 1.479(12) . ?
C00H C00L 1.408(10) . ?
C00H C00U 1.414(11) . ?
C00H C018 1.444(11) . ?
C00I C00O 1.411(11) . ?
C00I C00X 1.392(11) . ?
C00I C01H 1.491(12) . ?
C00J C00T 1.427(11) . ?
C00J C01A 1.421(12) . ?
C00J C01V 1.429(11) . ?
C00K C00P 1.440(10) . ?
C00K C014 1.422(11) . ?
C00L C019 1.469(11) . ?
C00M C00N 1.423(11) . ?
C00M C01I 1.415(11) . ?
C00N C00S 1.430(10) . ?
C00O C00P 1.416(11) . ?
C00O C00R 1.438(11) . ?
C00P C00Z 1.415(11) . ?
C00Q C01C 1.479(12) . ?
C00Q C01D 1.389(12) . ?
C00R H00R 0.9300 . ?
C00R C00Y 1.332(11) . ?
C00S H00S 0.9300 . ?
C00T C00U 1.427(11) . ?
C00T C021 1.399(12) . ?
C00U C01Z 1.428(11) . ?
C00V C01K 1.498(11) . ?
C00V C01L 1.369(12) . ?
C00V C01X 1.366(12) . ?
C00W H00W 0.9300 . ?
C00W C01Z 1.380(11) . ?
C00X C01B 1.363(12) . ?
C00Y H00Y 0.9300 . ?
C00Z C01B 1.394(12) . ?
C00Z C01N 1.425(12) . ?
C010 H010 0.9300 . ?
C010 C01E 1.392(11) . ?
C010 C01R 1.376(12) . ?
C011 H011 0.9300 . ?
C011 C01I 1.386(11) . ?
C012 C013 1.433(11) . ?
C012 C01G 1.387(11) . ?
C013 H013 0.9300 . ?
C013 C01U 1.327(12) . ?
C014 C015 1.429(12) . ?
C014 C01P 1.394(12) . ?
C015 H015 0.9300 . ?
C015 C01N 1.344(13) . ?
O016 C025 1.374(12) . ?
O016 C02R 1.391(14) . ?
C017 C01Y 1.357(12) . ?
C017 C022 1.375(12) . ?
C018 H018 0.9300 . ?
C018 C01A 1.338(11) . ?
C019 C01Q 1.378(12) . ?
C019 C02D 1.394(12) . ?
C01A H01A 0.9300 . ?
C01B H01B 0.9300 . ?
C01C C01T 1.368(12) . ?
C01C C02L 1.372(13) . ?
C01D C01P 1.381(12) . ?
C01E C028 1.371(12) . ?
C01F C023 1.355(13) . ?
C01F C02K 1.392(13) . ?
C01G H01G 0.9300 . ?
C01G C02C 1.374(12) . ?
C01H C024 1.373(13) . ?
C01H C02F 1.353(13) . ?
C01I C01U 1.430(12) . ?
C01J C01V 1.366(12) . ?
C01J C01W 1.376(13) . ?
C01K C02C 1.386(12) . ?
C01L H01L 0.9300 . ?
C01L C022 1.384(12) . ?
C01M C01V 1.493(12) . ?
C01M C027 1.385(12) . ?
C01M C02P 1.344(14) . ?
C01N H01N 0.9300 . ?
C01O H01O 0.9300 . ?
C01O C01S 1.326(12) . ?
C01O C01Z 1.428(12) . ?
C01P H01P 0.9300 . ?
C01Q H01Q 0.9300 . ?
C01Q C02A 1.388(14) . ?
C01R H01R 0.9300 . ?
C01R C025 1.377(14) . ?
C01S H01S 0.9300 . ?
C01S C021 1.435(12) . ?
C01T H01T 0.9300 . ?
C01T C023 1.368(13) . ?
C01U H01U 0.9300 . ?
C01W H01W 0.9300 . ?
C01W C021 1.371(12) . ?
C01X H01X 0.9300 . ?
C01X C01Y 1.379(12) . ?
C01Y H01Y 0.9300 . ?
O020 C02I 1.460(14) . ?
O020 C02T 1.332(16) . ?
C022 H022 0.9300 . ?
C023 H023 0.9300 . ?
C024 H024 0.9300 . ?
C024 C02M 1.376(15) . ?
C025 C02G 1.367(14) . ?
O026 C02B 1.501(15) . ?
C027 H027 0.9300 . ?
C027 C02E 1.379(13) . ?
C028 H028 0.9300 . ?
C028 C02G 1.379(13) . ?
C029 C02E 1.347(13) . ?
C029 C02N 1.349(14) . ?
C02A H02P 0.9300 . ?
C02A C02B 1.382(15) . ?
C02B C02J 1.368(16) . ?
C02D H02Q 0.9300 . ?
C02D C02J 1.399(15) . ?
C02E H02R 0.9300 . ?
C02F H02H 0.9300 . ?
C02F C02H 1.436(15) . ?
C02G H02G 0.9300 . ?
C02H H02I 0.9300 . ?
C02H C02I 1.381(17) . ?
C02I C02M 1.321(16) . ?
C02J H02S 0.9300 . ?
C02K H02K 0.9300 . ?
C02K C02L 1.371(14) . ?
C02L H02L 0.9300 . ?
C02M H02M 0.9300 . ?
C02N H02T 0.9300 . ?
C02N C02P 1.382(15) . ?
C02O H02J 0.9600 . ?
C02O H02N 0.9600 . ?
C02O H02O 0.9600 . ?
C02P H02U 0.9300 . ?
C02Q H02A 0.9600 . ?
C02Q H02B 0.9600 . ?
C02Q H02C 0.9600 . ?
C02R H02D 0.9600 . ?
C02R H02E 0.9600 . ?
C02R H02F 0.9600 . ?
C02S H02V 0.9600 . ?
C02S H02W 0.9600 . ?
C02S H02X 0.9600 . ?
